data_1568577
loop_
_publ_author_name
'Zhou, Pan-Ke'
'Lin, Xiao-Li'
'Chee, Mun Yin'
'Lew, Wen Siang'
'Zeng, Tao'
'Li, Hao-Hong'
'Chen, Xiong'
'Chen, Zhi-Rong'
'Zheng, Hui-Dong'

_publ_section_title
;
 Switching the memory behaviour from binary to ternary by triggering
 S<sub>6</sub><sup>2-</sup> relaxation in polysulfide-bearing zinc-organic
 complex molecular memories.
;
_journal_issue 7
_journal_name_full 'Materials horizons'
_journal_page_first 2535
_journal_page_last 2541
_journal_paper_doi 10.1039/d3mh00037k
_journal_volume 10
_journal_year 2023
_chemical_formula_moiety 'C12 H8 N2 S6 Zn'
_chemical_formula_sum 'C12 H8 N2 S6 Zn'
_chemical_formula_weight 437.95
_space_group_crystal_system triclinic
_space_group_IT_number 2
_space_group_name_Hall '-P 1'
_space_group_name_H-M_alt 'P -1'
_atom_sites_solution_hydrogens geom
_atom_sites_solution_primary dual
_audit_creation_date 2022-10-10
_audit_creation_method
;
Olex2 1.3
(compiled 2020.11.12 svn.r5f609507 for OlexSys, GUI svn.r6408)
;
_audit_update_record
;
2022-12-25 deposited with the CCDC.	2023-03-02 downloaded from the CCDC.
;
_cell_angle_alpha 109.535(4)
_cell_angle_beta 99.066(4)
_cell_angle_gamma 100.714(4)
_cell_formula_units_Z 2
_cell_length_a 8.1617(9)
_cell_length_b 9.4765(10)
_cell_length_c 12.0105(15)
_cell_measurement_reflns_used 6046
_cell_measurement_temperature 296.15
_cell_measurement_theta_max 23.21
_cell_measurement_theta_min 2.39
_cell_volume 835.64(17)
_computing_cell_refinement 'SAINT V8.38A (Bruker, 2018)'
_computing_data_reduction 'SAINT V8.38A (Bruker, 2018)'
_computing_molecular_graphics 'Olex2 1.3 (Dolomanov et al., 2009)'
_computing_publication_material 'Olex2 1.3 (Dolomanov et al., 2009)'
_computing_structure_refinement 'SHELXL 2018/3 (Sheldrick, 2015)'
_computing_structure_solution 'SHELXT 2014/5 (Sheldrick, 2014)'
_diffrn_ambient_temperature 296.15
_diffrn_measured_fraction_theta_full 0.994
_diffrn_measured_fraction_theta_max 0.994
_diffrn_measurement_device_type 'CCD area detector'
_diffrn_measurement_method 'phi and omega scans'
_diffrn_radiation_monochromator graphite
_diffrn_radiation_type MoK\a
_diffrn_radiation_wavelength 0.71073
_diffrn_reflns_av_R_equivalents 0.0450
_diffrn_reflns_av_unetI/netI 0.0333
_diffrn_reflns_Laue_measured_fraction_full 0.994
_diffrn_reflns_Laue_measured_fraction_max 0.994
_diffrn_reflns_limit_h_max 9
_diffrn_reflns_limit_h_min -9
_diffrn_reflns_limit_k_max 11
_diffrn_reflns_limit_k_min -11
_diffrn_reflns_limit_l_max 14
_diffrn_reflns_limit_l_min -14
_diffrn_reflns_number 21633
_diffrn_reflns_point_group_measured_fraction_full 0.994
_diffrn_reflns_point_group_measured_fraction_max 0.994
_diffrn_reflns_theta_full 25.094
_diffrn_reflns_theta_max 25.094
_diffrn_reflns_theta_min 2.359
_diffrn_source_current 20.0
_diffrn_source_power 1.0
_diffrn_source_voltage 50.0
_exptl_absorpt_coefficient_mu 2.210
_exptl_absorpt_correction_T_max 0.7452
_exptl_absorpt_correction_T_min 0.6426
_exptl_absorpt_correction_type none
_exptl_absorpt_process_details
;
SADABS-2016/2 (Bruker,2016/2) was used for absorption correction.
wR2(int) was 0.0827 before and 0.0545 after correction.
The Ratio of minimum to maximum transmission is 0.8623.
The \l/2 correction factor is Not present.
;
_exptl_crystal_colour 'clear yellowish yellow'
_exptl_crystal_colour_lustre clear
_exptl_crystal_colour_modifier yellowish
_exptl_crystal_colour_primary yellow
_exptl_crystal_density_diffrn 1.740
_exptl_crystal_density_method 'not measured'
_exptl_crystal_description plate
_exptl_crystal_F_000 440
_exptl_crystal_size_max 0.12
_exptl_crystal_size_mid 0.11
_exptl_crystal_size_min 0.1
_refine_diff_density_max 1.728
_refine_diff_density_min -0.762
_refine_diff_density_rms 0.110
_refine_ls_extinction_method none
_refine_ls_goodness_of_fit_ref 1.065
_refine_ls_hydrogen_treatment constr
_refine_ls_matrix_type full
_refine_ls_number_parameters 190
_refine_ls_number_reflns 2953
_refine_ls_number_restraints 0
_refine_ls_restrained_S_all 1.065
_refine_ls_R_factor_all 0.0922
_refine_ls_R_factor_gt 0.0667
_refine_ls_shift/su_max 0.000
_refine_ls_shift/su_mean 0.000
_refine_ls_structure_factor_coef Fsqd
_refine_ls_weighting_details 'w=1/[\s^2^(Fo^2^)+(0.0828P)^2^+3.1697P] where P=(Fo^2^+2Fc^2^)/3'
_refine_ls_weighting_scheme calc
_refine_ls_wR_factor_gt 0.1693
_refine_ls_wR_factor_ref 0.1863
_reflns_Friedel_coverage 0.000
_reflns_number_gt 2195
_reflns_number_total 2953
_reflns_threshold_expression 'I > 2\s(I)'
_cod_data_source_file d3mh00037k2.cif
_cod_data_source_block 00000
_cod_depositor_comments 'Adding full bibliography for 1568576--1568579.cif.'
_cod_database_code 1568577
_shelx_shelxl_version_number 2018/3
_shelx_space_group_comment
;
The symmetry employed for this shelxl refinement is uniquely defined
by the following loop, which should always be used as a source of
symmetry information in preference to the above space-group names.
They are only intended as comments.
;
_shelx_estimated_absorpt_t_max 0.809
_shelx_estimated_absorpt_t_min 0.777
_olex2_refinement_description
;
1. Fixed Uiso
 At 1.2 times of:
  All C(H) groups
2.a Aromatic/amide H refined with riding coordinates:
 C1(H1), C5(H5), C10(H10), C6(H6), C8(H8), C3(H3), C9(H9), C2(H2)
;
_olex2_submission_special_instructions 'No special instructions were received'

loop_
_space_group_symop_operation_xyz
'x, y, z'
'-x, -y, -z'

loop_
_atom_site_label
_atom_site_type_symbol
_atom_site_fract_x
_atom_site_fract_y
_atom_site_fract_z
_atom_site_U_iso_or_equiv
_atom_site_adp_type
_atom_site_occupancy
_atom_site_site_symmetry_order
_atom_site_calc_flag
_atom_site_refinement_flags_posn
_atom_site_refinement_flags_adp
_atom_site_refinement_flags_occupancy
_atom_site_disorder_assembly
_atom_site_disorder_group
Zn01 Zn 0.27791(10) 0.24732(9) 0.66729(7) 0.0530(3) Uani 1 1 d . . . . .
S1 S 0.0262(3) 0.0816(2) 0.6516(2) 0.0680(6) Uani 1 1 d . . . . .
S6 S 0.5374(3) 0.2328(4) 0.7554(3) 0.0986(9) Uani 1 1 d . . . . .
S2 S -0.0188(3) 0.1924(3) 0.8193(3) 0.0939(9) Uani 1 1 d . . . . .
S5 S 0.4990(3) 0.1296(4) 0.8748(3) 0.0963(9) Uani 1 1 d . . . . .
S3 S 0.1220(4) 0.1277(3) 0.9435(2) 0.0979(9) Uani 1 1 d . . . . .
S4 S 0.3759(4) 0.2556(5) 0.9937(2) 0.1307(14) Uani 1 1 d . . . . .
N2 N 0.2405(7) 0.4693(6) 0.7153(5) 0.0511(13) Uani 1 1 d . . . . .
N1 N 0.3026(7) 0.2869(6) 0.5090(5) 0.0474(13) Uani 1 1 d . . . . .
C12 C 0.2676(7) 0.4204(7) 0.5114(6) 0.0434(14) Uani 1 1 d . . . . .
C11 C 0.2326(7) 0.5185(7) 0.6205(6) 0.0455(15) Uani 1 1 d . . . . .
C4 C 0.2654(8) 0.4692(8) 0.4128(6) 0.0519(16) Uani 1 1 d . . . . .
C7 C 0.1932(8) 0.6572(7) 0.6266(7) 0.0522(17) Uani 1 1 d . . . . .
C1 C 0.3389(9) 0.1966(9) 0.4102(7) 0.0585(18) Uani 1 1 d . . . . .
H1 H 0.363391 0.103899 0.408297 0.070 Uiso 1 1 calc R U . . .
C5 C 0.2230(9) 0.6122(10) 0.4225(8) 0.066(2) Uani 1 1 d . . . . .
H5 H 0.219571 0.643848 0.356928 0.079 Uiso 1 1 calc R U . . .
C10 C 0.2095(10) 0.5586(9) 0.8160(7) 0.0619(19) Uani 1 1 d . . . . .
H10 H 0.215705 0.526670 0.881519 0.074 Uiso 1 1 calc R U . . .
C6 C 0.1882(9) 0.7015(9) 0.5245(8) 0.066(2) Uani 1 1 d . . . . .
H6 H 0.160489 0.793634 0.528298 0.079 Uiso 1 1 calc R U . . .
C8 C 0.1591(10) 0.7468(9) 0.7344(8) 0.067(2) Uani 1 1 d . . . . .
H8 H 0.130321 0.839401 0.741693 0.080 Uiso 1 1 calc R U . . .
C3 C 0.3033(10) 0.3718(10) 0.3090(7) 0.067(2) Uani 1 1 d . . . . .
H3 H 0.302572 0.398811 0.241315 0.081 Uiso 1 1 calc R U . . .
C9 C 0.1684(10) 0.6974(9) 0.8293(8) 0.070(2) Uani 1 1 d . . . . .
H9 H 0.147153 0.756564 0.902049 0.084 Uiso 1 1 calc R U . . .
C2 C 0.3412(10) 0.2377(10) 0.3076(7) 0.067(2) Uani 1 1 d . . . . .
H2 H 0.368507 0.173359 0.239455 0.081 Uiso 1 1 calc R U . . .

loop_
_atom_site_aniso_label
_atom_site_aniso_U_11
_atom_site_aniso_U_22
_atom_site_aniso_U_33
_atom_site_aniso_U_23
_atom_site_aniso_U_13
_atom_site_aniso_U_12
Zn01 0.0576(5) 0.0525(5) 0.0564(5) 0.0250(4) 0.0170(4) 0.0202(4)
S1 0.0588(11) 0.0550(11) 0.0839(14) 0.0286(10) 0.0016(10) 0.0076(9)
S6 0.0540(13) 0.163(3) 0.131(2) 0.108(2) 0.0366(13) 0.0381(14)
S2 0.0808(16) 0.0764(15) 0.142(2) 0.0386(15) 0.0629(16) 0.0350(13)
S5 0.0871(17) 0.141(2) 0.114(2) 0.0861(19) 0.0462(15) 0.0629(17)
S3 0.126(2) 0.1026(19) 0.0852(17) 0.0417(15) 0.0645(16) 0.0310(17)
S4 0.100(2) 0.181(3) 0.0580(15) -0.0025(18) 0.0220(14) -0.004(2)
N2 0.051(3) 0.045(3) 0.054(3) 0.014(3) 0.014(3) 0.011(3)
N1 0.045(3) 0.044(3) 0.051(3) 0.015(3) 0.012(2) 0.012(2)
C12 0.025(3) 0.048(4) 0.057(4) 0.023(3) 0.008(3) 0.004(3)
C11 0.034(3) 0.047(4) 0.053(4) 0.018(3) 0.010(3) 0.006(3)
C4 0.035(3) 0.063(4) 0.059(4) 0.028(4) 0.012(3) 0.005(3)
C7 0.034(3) 0.045(4) 0.077(5) 0.023(4) 0.015(3) 0.009(3)
C1 0.053(4) 0.058(4) 0.060(4) 0.016(4) 0.014(3) 0.013(3)
C5 0.049(4) 0.078(5) 0.090(6) 0.054(5) 0.019(4) 0.016(4)
C10 0.070(5) 0.056(4) 0.055(4) 0.014(4) 0.019(4) 0.014(4)
C6 0.048(4) 0.064(5) 0.100(6) 0.045(5) 0.020(4) 0.017(4)
C8 0.057(5) 0.048(4) 0.090(6) 0.018(4) 0.017(4) 0.017(4)
C3 0.054(4) 0.094(6) 0.060(5) 0.039(4) 0.015(4) 0.012(4)
C9 0.068(5) 0.057(5) 0.068(5) -0.002(4) 0.021(4) 0.018(4)
C2 0.060(5) 0.078(6) 0.056(5) 0.015(4) 0.023(4) 0.013(4)

loop_
_atom_type_symbol
_atom_type_description
_atom_type_scat_dispersion_real
_atom_type_scat_dispersion_imag
_atom_type_scat_source
C C 0.0033 0.0016 'International Tables Vol C Tables 4.2.6.8 and 6.1.1.4'
H H 0.0000 0.0000 'International Tables Vol C Tables 4.2.6.8 and 6.1.1.4'
N N 0.0061 0.0033 'International Tables Vol C Tables 4.2.6.8 and 6.1.1.4'
S S 0.1246 0.1234 'International Tables Vol C Tables 4.2.6.8 and 6.1.1.4'
Zn Zn 0.2839 1.4301 'International Tables Vol C Tables 4.2.6.8 and 6.1.1.4'

loop_
_geom_angle_atom_site_label_1
_geom_angle_atom_site_label_2
_geom_angle_atom_site_label_3
_geom_angle
_geom_angle_site_symmetry_1
_geom_angle_site_symmetry_3
_geom_angle_publ_flag
S6 Zn01 S1 123.07(9) . . ?
N2 Zn01 S1 107.86(16) . . ?
N2 Zn01 S6 115.41(18) . . ?
N2 Zn01 N1 80.4(2) . . ?
N1 Zn01 S1 115.16(16) . . ?
N1 Zn01 S6 107.19(16) . . ?
S2 S1 Zn01 99.61(11) . . ?
S5 S6 Zn01 107.19(12) . . ?
S1 S2 S3 107.56(14) . . ?
S6 S5 S4 107.9(2) . . ?
S2 S3 S4 109.59(18) . . ?
S5 S4 S3 106.29(18) . . ?
C11 N2 Zn01 111.9(4) . . ?
C10 N2 Zn01 130.2(5) . . ?
C10 N2 C11 117.7(6) . . ?
C12 N1 Zn01 112.0(4) . . ?
C1 N1 Zn01 128.9(5) . . ?
C1 N1 C12 119.1(6) . . ?
N1 C12 C11 118.2(6) . . ?
N1 C12 C4 123.0(6) . . ?
C4 C12 C11 118.8(6) . . ?
N2 C11 C12 117.1(6) . . ?
N2 C11 C7 122.7(6) . . ?
C7 C11 C12 120.2(6) . . ?
C12 C4 C5 119.2(7) . . ?
C3 C4 C12 117.0(7) . . ?
C3 C4 C5 123.7(7) . . ?
C11 C7 C6 119.6(7) . . ?
C11 C7 C8 117.6(7) . . ?
C8 C7 C6 122.8(7) . . ?
N1 C1 H1 119.2 . . ?
N1 C1 C2 121.5(7) . . ?
C2 C1 H1 119.2 . . ?
C4 C5 H5 119.4 . . ?
C6 C5 C4 121.3(7) . . ?
C6 C5 H5 119.4 . . ?
N2 C10 H10 118.4 . . ?
N2 C10 C9 123.2(8) . . ?
C9 C10 H10 118.4 . . ?
C7 C6 H6 119.6 . . ?
C5 C6 C7 120.9(7) . . ?
C5 C6 H6 119.6 . . ?
C7 C8 H8 120.3 . . ?
C9 C8 C7 119.4(7) . . ?
C9 C8 H8 120.3 . . ?
C4 C3 H3 120.1 . . ?
C2 C3 C4 119.8(7) . . ?
C2 C3 H3 120.1 . . ?
C10 C9 H9 120.3 . . ?
C8 C9 C10 119.4(7) . . ?
C8 C9 H9 120.3 . . ?
C1 C2 H2 120.2 . . ?
C3 C2 C1 119.6(7) . . ?
C3 C2 H2 120.2 . . ?

loop_
_geom_bond_atom_site_label_1
_geom_bond_atom_site_label_2
_geom_bond_distance
_geom_bond_site_symmetry_2
_geom_bond_publ_flag
Zn01 S1 2.281(2) . ?
Zn01 S6 2.264(2) . ?
Zn01 N2 2.082(5) . ?
Zn01 N1 2.090(5) . ?
S1 S2 2.063(4) . ?
S6 S5 2.019(3) . ?
S2 S3 2.063(4) . ?
S5 S4 2.057(4) . ?
S3 S4 2.076(4) . ?
N2 C11 1.364(8) . ?
N2 C10 1.317(9) . ?
N1 C12 1.340(8) . ?
N1 C1 1.325(9) . ?
C12 C11 1.437(9) . ?
C12 C4 1.407(9) . ?
C11 C7 1.392(9) . ?
C4 C5 1.432(11) . ?
C4 C3 1.400(11) . ?
C7 C6 1.421(11) . ?
C7 C8 1.392(11) . ?
C1 H1 0.9300 . ?
C1 C2 1.414(11) . ?
C5 H5 0.9300 . ?
C5 C6 1.343(11) . ?
C10 H10 0.9300 . ?
C10 C9 1.382(11) . ?
C6 H6 0.9300 . ?
C8 H8 0.9300 . ?
C8 C9 1.366(12) . ?
C3 H3 0.9300 . ?
C3 C2 1.357(12) . ?
C9 H9 0.9300 . ?
C2 H2 0.9300 . ?

loop_
_geom_torsion_atom_site_label_1
_geom_torsion_atom_site_label_2
_geom_torsion_atom_site_label_3
_geom_torsion_atom_site_label_4
_geom_torsion
_geom_torsion_site_symmetry_1
_geom_torsion_site_symmetry_2
_geom_torsion_site_symmetry_3
_geom_torsion_site_symmetry_4
_geom_torsion_publ_flag
Zn01 N2 C11 C12 -6.0(7) . . . . ?
Zn01 N2 C11 C7 174.2(5) . . . . ?
Zn01 N2 C10 C9 -172.5(6) . . . . ?
Zn01 N1 C12 C11 4.4(7) . . . . ?
Zn01 N1 C12 C4 -176.2(5) . . . . ?
Zn01 N1 C1 C2 176.3(5) . . . . ?
N2 C11 C7 C6 179.6(6) . . . . ?
N2 C11 C7 C8 -0.7(9) . . . . ?
N2 C10 C9 C8 -0.2(12) . . . . ?
N1 C12 C11 N2 1.1(8) . . . . ?
N1 C12 C11 C7 -179.1(5) . . . . ?
N1 C12 C4 C5 178.7(6) . . . . ?
N1 C12 C4 C3 -0.5(9) . . . . ?
N1 C1 C2 C3 -0.9(11) . . . . ?
C12 N1 C1 C2 -0.1(10) . . . . ?
C12 C11 C7 C6 -0.1(9) . . . . ?
C12 C11 C7 C8 179.5(6) . . . . ?
C12 C4 C5 C6 1.1(11) . . . . ?
C12 C4 C3 C2 -0.5(10) . . . . ?
C11 N2 C10 C9 0.6(11) . . . . ?
C11 C12 C4 C5 -2.0(9) . . . . ?
C11 C12 C4 C3 178.8(6) . . . . ?
C11 C7 C6 C5 -0.8(10) . . . . ?
C11 C7 C8 C9 1.1(10) . . . . ?
C4 C12 C11 N2 -178.3(5) . . . . ?
C4 C12 C11 C7 1.6(9) . . . . ?
C4 C5 C6 C7 0.3(11) . . . . ?
C4 C3 C2 C1 1.1(11) . . . . ?
C7 C8 C9 C10 -0.7(12) . . . . ?
C1 N1 C12 C11 -178.5(6) . . . . ?
C1 N1 C12 C4 0.8(9) . . . . ?
C5 C4 C3 C2 -179.6(7) . . . . ?
C10 N2 C11 C12 179.6(6) . . . . ?
C10 N2 C11 C7 -0.2(9) . . . . ?
C6 C7 C8 C9 -179.2(7) . . . . ?
C8 C7 C6 C5 179.6(7) . . . . ?
C3 C4 C5 C6 -179.8(7) . . . . ?
